data_4131703
loop_
_publ_author_name
'Polgar, Alexander M.'
'Weigend, Florian'
'Zhang, Angel'
'Stillman, Martin J.'
'Corrigan, John F.'

_publ_section_title
;
 A N-Heterocyclic Carbene-Stabilized Coinage Metal-Chalcogenide Framework
 with Tunable Optical Properties.
;
_journal_issue 40
_journal_name_full 'Journal of the American Chemical Society'
_journal_page_first 14045
_journal_page_last 14048
_journal_paper_doi 10.1021/jacs.7b09025
_journal_volume 139
_journal_year 2017
_chemical_formula_sum 'C108 H144 Au8 N8 Se4'
_chemical_formula_weight 3445.88
_space_group_crystal_system tetragonal
_space_group_IT_number 82
_space_group_name_Hall 'I -4'
_space_group_name_H-M_alt 'I -4'
_atom_sites_solution_hydrogens geom
_atom_sites_solution_primary dual
_atom_sites_solution_secondary difmap
_audit_creation_method SHELXL-2016/6
_cell_angle_alpha 90
_cell_angle_beta 90
_cell_angle_gamma 90
_cell_formula_units_Z 2
_cell_length_a 18.451(5)
_cell_length_b 18.451
_cell_length_c 16.458(6)
_cell_measurement_reflns_used 9986
_cell_measurement_temperature 110
_cell_measurement_theta_max 28.40
_cell_measurement_theta_min 2.76
_cell_volume 5603(3)
_computing_cell_refinement SAINT
_computing_data_collection Apex2
_computing_data_reduction SAINT
_computing_molecular_graphics Mercury
_computing_publication_material cif2tables.py
_computing_structure_refinement SHELXL
_computing_structure_solution SHELXT
_diffrn_ambient_temperature 110
_diffrn_detector 'CCD plate'
_diffrn_detector_type 'Bruker Apex2'
_diffrn_measured_fraction_theta_full 0.998
_diffrn_measured_fraction_theta_max 0.999
_diffrn_measurement_device '\k-geometry diffractometer'
_diffrn_measurement_device_type 'Bruker Kappa Axis Apex2'
_diffrn_measurement_method 'phi and omega scans'
_diffrn_radiation_type MoK\a
_diffrn_radiation_wavelength 0.71073
_diffrn_reflns_av_R_equivalents 0.0744
_diffrn_reflns_av_unetI/netI 0.0310
_diffrn_reflns_Laue_measured_fraction_full 0.998
_diffrn_reflns_Laue_measured_fraction_max 0.999
_diffrn_reflns_limit_h_max 29
_diffrn_reflns_limit_h_min -29
_diffrn_reflns_limit_k_max 29
_diffrn_reflns_limit_k_min -29
_diffrn_reflns_limit_l_max 26
_diffrn_reflns_limit_l_min -26
_diffrn_reflns_number 235900
_diffrn_reflns_point_group_measured_fraction_full 0.999
_diffrn_reflns_point_group_measured_fraction_max 0.999
_diffrn_reflns_theta_full 25.242
_diffrn_reflns_theta_max 34.382
_diffrn_reflns_theta_min 2.761
_diffrn_source 'sealed tube'
_exptl_absorpt_coefficient_mu 11.777
_exptl_absorpt_correction_T_max 0.7468
_exptl_absorpt_correction_T_min 0.5531
_exptl_absorpt_correction_type multi-scan
_exptl_absorpt_process_details SADABS
_exptl_crystal_colour colourless
_exptl_crystal_density_diffrn 2.043
_exptl_crystal_description prism
_exptl_crystal_F_000 3232
_exptl_crystal_size_max 0.143
_exptl_crystal_size_mid 0.138
_exptl_crystal_size_min 0.090
_refine_diff_density_max 0.902
_refine_diff_density_min -0.672
_refine_diff_density_rms 0.108
_refine_ls_abs_structure_details
;
 Flack x determined using 4870 quotients [(I+)-(I-)]/[(I+)+(I-)]
 (Parsons, Flack and Wagner, Acta Cryst. B69 (2013) 249-259).
;
_refine_ls_abs_structure_Flack -0.004(3)
_refine_ls_extinction_method none
_refine_ls_goodness_of_fit_ref 1.006
_refine_ls_hydrogen_treatment constr
_refine_ls_matrix_type full
_refine_ls_number_parameters 298
_refine_ls_number_reflns 11789
_refine_ls_number_restraints 0
_refine_ls_restrained_S_all 1.006
_refine_ls_R_factor_all 0.0301
_refine_ls_R_factor_gt 0.0238
_refine_ls_shift/su_max 0.002
_refine_ls_shift/su_mean 0.000
_refine_ls_structure_factor_coef Fsqd
_refine_ls_weighting_details 'w=1/[\s^2^(Fo^2^)+(0.0218P)^2^] where P=(Fo^2^+2Fc^2^)/3'
_refine_ls_weighting_scheme calc
_refine_ls_wR_factor_gt 0.0437
_refine_ls_wR_factor_ref 0.0455
_reflns_Friedel_coverage 0.942
_reflns_Friedel_fraction_full 0.999
_reflns_Friedel_fraction_max 0.998
_reflns_number_gt 10871
_reflns_number_total 11789
_reflns_threshold_expression 'I > 2\s(I)'
_cod_data_source_file ja7b09025_si_002.cif
_cod_data_source_block b18039_3b
_cod_database_code 4131703
_shelx_shelxl_version_number 2016/6
_shelx_space_group_comment
;
The symmetry employed for this shelxl refinement is uniquely defined
by the following loop, which should always be used as a source of
symmetry information in preference to the above space-group names.
They are only intended as comments.
;
_shelx_estimated_absorpt_t_min 0.284
_shelx_estimated_absorpt_t_max 0.417

loop_
_space_group_symop_operation_xyz
'x, y, z'
'-x, -y, z'
'y, -x, -z'
'-y, x, -z'
'x+1/2, y+1/2, z+1/2'
'-x+1/2, -y+1/2, z+1/2'
'y+1/2, -x+1/2, -z+1/2'
'-y+1/2, x+1/2, -z+1/2'

loop_
_atom_site_label
_atom_site_type_symbol
_atom_site_fract_x
_atom_site_fract_y
_atom_site_fract_z
_atom_site_U_iso_or_equiv
_atom_site_adp_type
_atom_site_occupancy
_atom_site_site_symmetry_order
_atom_site_calc_flag
_atom_site_refinement_flags_posn
_atom_site_refinement_flags_adp
Au1 Au 0.33902(2) 0.32931(2) 0.54714(2) 0.02189(4) Uani 1 1 d . .
Au2 Au 0.51009(2) 0.38020(2) 0.49963(2) 0.02692(4) Uani 1 1 d . .
Se1 Se 0.39560(3) 0.37588(3) 0.42664(3) 0.02850(11) Uani 1 1 d . .
N1 N 0.3349(3) 0.2468(2) 0.7046(3) 0.0251(9) Uani 1 1 d . .
N2 N 0.2294(2) 0.2897(2) 0.6795(3) 0.0224(8) Uani 1 1 d . .
C1 C 0.2980(3) 0.2871(3) 0.6491(3) 0.0219(9) Uani 1 1 d . .
C2 C 0.2904(3) 0.2245(3) 0.7670(4) 0.0280(11) Uani 1 1 d . .
H2 H 0.303966 0.195417 0.812135 0.034 Uiso 1 1 calc R U
C3 C 0.2241(3) 0.2518(3) 0.7517(4) 0.0279(11) Uani 1 1 d . .
H3 H 0.181973 0.246153 0.784277 0.034 Uiso 1 1 calc R U
C4 C 0.4100(3) 0.2261(3) 0.6891(4) 0.0286(11) Uani 1 1 d . .
C5 C 0.4228(3) 0.1655(4) 0.6421(4) 0.0355(13) Uani 1 1 d . .
C6 C 0.4937(4) 0.1542(4) 0.6155(5) 0.0457(17) Uani 1 1 d . .
H6 H 0.504310 0.113216 0.582593 0.055 Uiso 1 1 calc R U
C7 C 0.5486(4) 0.2014(5) 0.6361(5) 0.0452(17) Uani 1 1 d . .
H7 H 0.595887 0.194455 0.614643 0.054 Uiso 1 1 calc R U
C8 C 0.5350(3) 0.2588(4) 0.6878(4) 0.0384(15) Uani 1 1 d . .
H8 H 0.574101 0.288598 0.704848 0.046 Uiso 1 1 calc R U
C9 C 0.4645(3) 0.2741(4) 0.7159(4) 0.0335(13) Uani 1 1 d . .
C10 C 0.3647(4) 0.1143(4) 0.6176(5) 0.0446(17) Uani 1 1 d . .
H10 H 0.319321 0.129805 0.645884 0.053 Uiso 1 1 calc R U
C11 C 0.3499(5) 0.1173(4) 0.5260(5) 0.061(2) Uani 1 1 d . .
H11A H 0.393722 0.103039 0.496378 0.091 Uiso 1 1 calc R U
H11B H 0.336272 0.166759 0.510646 0.091 Uiso 1 1 calc R U
H11C H 0.310339 0.084010 0.512549 0.091 Uiso 1 1 calc R U
C12 C 0.3814(5) 0.0366(4) 0.6450(5) 0.0489(18) Uani 1 1 d . .
H12A H 0.339989 0.005279 0.632397 0.073 Uiso 1 1 calc R U
H12B H 0.390286 0.036038 0.703719 0.073 Uiso 1 1 calc R U
H12C H 0.424460 0.018878 0.616440 0.073 Uiso 1 1 calc R U
C13 C 0.4487(4) 0.3383(4) 0.7703(4) 0.0383(14) Uani 1 1 d . .
H13 H 0.400102 0.330031 0.795541 0.046 Uiso 1 1 calc R U
C14 C 0.4446(5) 0.4096(4) 0.7232(4) 0.0457(17) Uani 1 1 d . .
H14A H 0.490526 0.417861 0.694808 0.068 Uiso 1 1 calc R U
H14B H 0.435528 0.449543 0.761080 0.068 Uiso 1 1 calc R U
H14C H 0.405065 0.406999 0.683529 0.068 Uiso 1 1 calc R U
C15 C 0.5037(5) 0.3441(5) 0.8392(5) 0.064(2) Uani 1 1 d . .
H15A H 0.550864 0.358542 0.817096 0.096 Uiso 1 1 calc R U
H15B H 0.508300 0.296992 0.866257 0.096 Uiso 1 1 calc R U
H15C H 0.487320 0.380432 0.878563 0.096 Uiso 1 1 calc R U
C16 C 0.1721(3) 0.3297(3) 0.6402(3) 0.0253(10) Uani 1 1 d . .
C17 C 0.1634(3) 0.4027(3) 0.6606(4) 0.0311(12) Uani 1 1 d . .
C18 C 0.1094(3) 0.4401(3) 0.6212(5) 0.0407(15) Uani 1 1 d . .
H18 H 0.101536 0.489687 0.634155 0.049 Uiso 1 1 calc R U
C19 C 0.0667(3) 0.4078(4) 0.5638(5) 0.0431(17) Uani 1 1 d . .
H19 H 0.030099 0.435295 0.537372 0.052 Uiso 1 1 calc R U
C20 C 0.0762(3) 0.3360(4) 0.5437(5) 0.0396(14) Uani 1 1 d . .
H20 H 0.046077 0.314509 0.503543 0.048 Uiso 1 1 calc R U
C21 C 0.1300(3) 0.2943(3) 0.5821(4) 0.0296(11) Uani 1 1 d . .
C22 C 0.2124(4) 0.4394(3) 0.7231(4) 0.0384(15) Uani 1 1 d . .
H22 H 0.260090 0.413720 0.721908 0.046 Uiso 1 1 calc R U
C23 C 0.2269(5) 0.5186(4) 0.7040(6) 0.056(2) Uani 1 1 d . .
H23A H 0.242079 0.523358 0.647220 0.084 Uiso 1 1 calc R U
H23B H 0.265442 0.536774 0.739651 0.084 Uiso 1 1 calc R U
H23C H 0.182650 0.546857 0.712964 0.084 Uiso 1 1 calc R U
C24 C 0.1816(6) 0.4312(5) 0.8092(5) 0.065(3) Uani 1 1 d . .
H24A H 0.132118 0.450438 0.810705 0.098 Uiso 1 1 calc R U
H24B H 0.212015 0.458062 0.847567 0.098 Uiso 1 1 calc R U
H24C H 0.180992 0.379799 0.824176 0.098 Uiso 1 1 calc R U
C25 C 0.1410(3) 0.2154(3) 0.5587(4) 0.0371(14) Uani 1 1 d . .
H25 H 0.178855 0.194349 0.595210 0.045 Uiso 1 1 calc R U
C26 C 0.0718(4) 0.1709(4) 0.5685(5) 0.0434(15) Uani 1 1 d . .
H26A H 0.033429 0.191744 0.534618 0.065 Uiso 1 1 calc R U
H26B H 0.056658 0.171512 0.625519 0.065 Uiso 1 1 calc R U
H26C H 0.080985 0.120791 0.551504 0.065 Uiso 1 1 calc R U
C27 C 0.1688(4) 0.2114(5) 0.4713(4) 0.0528(19) Uani 1 1 d . .
H27A H 0.180087 0.161003 0.457595 0.079 Uiso 1 1 calc R U
H27B H 0.212641 0.241039 0.466083 0.079 Uiso 1 1 calc R U
H27C H 0.131468 0.229745 0.434252 0.079 Uiso 1 1 calc R U

loop_
_atom_site_aniso_label
_atom_site_aniso_U_11
_atom_site_aniso_U_22
_atom_site_aniso_U_33
_atom_site_aniso_U_23
_atom_site_aniso_U_13
_atom_site_aniso_U_12
Au1 0.01995(8) 0.02268(9) 0.02305(7) -0.00098(7) -0.00105(7) 0.00187(7)
Au2 0.02803(10) 0.02922(9) 0.02352(8) 0.00043(10) 0.00172(8) 0.00009(8)
Se1 0.0304(3) 0.0316(3) 0.0234(2) 0.0006(2) 0.0005(2) -0.0005(2)
N1 0.024(2) 0.023(2) 0.028(2) 0.0011(17) -0.0044(18) -0.0007(17)
N2 0.022(2) 0.022(2) 0.023(2) -0.0020(16) 0.0015(16) 0.0006(15)
C1 0.022(2) 0.019(2) 0.025(2) -0.0050(18) -0.0010(19) -0.0003(17)
C2 0.033(3) 0.026(3) 0.025(3) 0.000(2) -0.003(2) -0.002(2)
C3 0.034(3) 0.026(3) 0.024(2) 0.001(2) 0.004(2) 0.001(2)
C4 0.023(2) 0.033(3) 0.029(3) 0.005(2) -0.008(2) -0.001(2)
C5 0.029(3) 0.038(3) 0.040(3) -0.005(3) -0.003(2) 0.010(2)
C6 0.037(3) 0.057(4) 0.043(4) 0.001(3) -0.004(3) 0.022(3)
C7 0.025(3) 0.068(5) 0.043(4) 0.013(3) -0.005(3) 0.009(3)
C8 0.025(3) 0.052(4) 0.038(4) 0.012(3) -0.006(2) -0.005(3)
C9 0.030(3) 0.042(3) 0.029(3) 0.013(3) -0.005(2) -0.004(2)
C10 0.037(3) 0.042(4) 0.054(4) -0.019(3) -0.006(3) 0.014(3)
C11 0.080(6) 0.033(3) 0.070(6) -0.015(3) -0.032(4) 0.020(4)
C12 0.063(5) 0.044(4) 0.039(4) -0.003(3) 0.009(4) 0.007(3)
C13 0.040(3) 0.048(4) 0.026(3) 0.006(3) -0.005(2) -0.018(3)
C14 0.069(5) 0.034(3) 0.034(3) 0.000(3) 0.000(3) -0.015(3)
C15 0.071(6) 0.076(6) 0.045(4) 0.001(4) -0.021(4) -0.026(5)
C16 0.023(2) 0.024(2) 0.029(3) 0.006(2) 0.003(2) 0.0030(19)
C17 0.025(3) 0.026(3) 0.042(3) 0.005(2) 0.010(2) 0.002(2)
C18 0.032(3) 0.029(3) 0.062(4) 0.009(3) 0.010(3) 0.009(2)
C19 0.027(3) 0.037(3) 0.064(5) 0.016(3) -0.001(3) 0.005(2)
C20 0.027(3) 0.045(3) 0.047(4) 0.013(3) -0.011(3) 0.000(2)
C21 0.025(3) 0.033(3) 0.031(3) 0.007(2) -0.003(2) 0.003(2)
C22 0.039(3) 0.025(3) 0.051(4) -0.011(3) 0.010(3) -0.001(2)
C23 0.059(5) 0.036(4) 0.072(6) -0.001(4) 0.010(4) -0.012(3)
C24 0.087(7) 0.056(5) 0.052(5) -0.010(4) 0.016(5) -0.023(5)
C25 0.036(3) 0.039(3) 0.037(4) -0.009(3) -0.009(3) 0.004(2)
C26 0.050(4) 0.029(3) 0.051(4) 0.001(3) -0.003(3) -0.002(3)
C27 0.047(4) 0.069(5) 0.042(4) -0.021(3) -0.001(3) -0.007(4)

loop_
_atom_type_symbol
_atom_type_description
_atom_type_scat_dispersion_real
_atom_type_scat_dispersion_imag
_atom_type_scat_source
C C 0.0033 0.0016 'International Tables Vol C Tables 4.2.6.8 and 6.1.1.4'
H H 0.0000 0.0000 'International Tables Vol C Tables 4.2.6.8 and 6.1.1.4'
N N 0.0061 0.0033 'International Tables Vol C Tables 4.2.6.8 and 6.1.1.4'
Se Se -0.0929 2.2259 'International Tables Vol C Tables 4.2.6.8 and 6.1.1.4'
Au Au -2.0133 8.8022 'International Tables Vol C Tables 4.2.6.8 and 6.1.1.4'

loop_
_geom_angle_atom_site_label_1
_geom_angle_atom_site_label_2
_geom_angle_atom_site_label_3
_geom_angle
_geom_angle_site_symmetry_1
_geom_angle_site_symmetry_3
C1 Au1 Se1 176.25(15) . .
C1 Au1 Au2 131.46(14) . 3_566
Se1 Au1 Au2 50.012(15) . 3_566
Se1 Au2 Se1 175.20(2) . 4_656
Se1 Au2 Au2 125.988(18) . 4_656
Se1 Au2 Au2 49.771(17) 4_656 4_656
Se1 Au2 Au2 50.159(18) . 3_566
Se1 Au2 Au2 125.478(19) 4_656 3_566
Au2 Au2 Au2 89.998(15) 4_656 3_566
Se1 Au2 Au1 133.45(2) . 4_656
Se1 Au2 Au1 48.77(2) 4_656 4_656
Au2 Au2 Au1 65.095(13) 4_656 4_656
Au2 Au2 Au1 150.932(10) 3_566 4_656
Au1 Se1 Au2 88.94(3) . .
Au1 Se1 Au2 81.23(2) . 3_566
Au2 Se1 Au2 80.07(2) . 3_566
C1 N1 C2 111.5(5) . .
C1 N1 C4 120.1(5) . .
C2 N1 C4 128.1(5) . .
C1 N2 C3 111.3(5) . .
C1 N2 C16 122.3(4) . .
C3 N2 C16 126.3(5) . .
N1 C1 N2 103.7(4) . .
N1 C1 Au1 125.9(4) . .
N2 C1 Au1 130.3(4) . .
C3 C2 N1 106.9(5) . .
C3 C2 H2 126.6 . .
N1 C2 H2 126.6 . .
C2 C3 N2 106.6(5) . .
C2 C3 H3 126.7 . .
N2 C3 H3 126.7 . .
C5 C4 C9 124.3(6) . .
C5 C4 N1 118.1(5) . .
C9 C4 N1 117.2(5) . .
C4 C5 C6 117.2(6) . .
C4 C5 C10 123.0(5) . .
C6 C5 C10 119.8(6) . .
C7 C6 C5 121.2(7) . .
C7 C6 H6 119.4 . .
C5 C6 H6 119.4 . .
C6 C7 C8 120.2(6) . .
C6 C7 H7 119.9 . .
C8 C7 H7 119.9 . .
C7 C8 C9 121.6(6) . .
C7 C8 H8 119.2 . .
C9 C8 H8 119.2 . .
C8 C9 C4 115.3(6) . .
C8 C9 C13 122.0(6) . .
C4 C9 C13 122.7(6) . .
C5 C10 C11 111.9(7) . .
C5 C10 C12 111.7(6) . .
C11 C10 C12 111.0(6) . .
C5 C10 H10 107.3 . .
C11 C10 H10 107.3 . .
C12 C10 H10 107.3 . .
C10 C11 H11A 109.5 . .
C10 C11 H11B 109.5 . .
H11A C11 H11B 109.5 . .
C10 C11 H11C 109.5 . .
H11A C11 H11C 109.5 . .
H11B C11 H11C 109.5 . .
C10 C12 H12A 109.5 . .
C10 C12 H12B 109.5 . .
H12A C12 H12B 109.5 . .
C10 C12 H12C 109.5 . .
H12A C12 H12C 109.5 . .
H12B C12 H12C 109.5 . .
C9 C13 C14 112.5(5) . .
C9 C13 C15 111.5(7) . .
C14 C13 C15 110.5(6) . .
C9 C13 H13 107.4 . .
C14 C13 H13 107.4 . .
C15 C13 H13 107.4 . .
C13 C14 H14A 109.5 . .
C13 C14 H14B 109.5 . .
H14A C14 H14B 109.5 . .
C13 C14 H14C 109.5 . .
H14A C14 H14C 109.5 . .
H14B C14 H14C 109.5 . .
C13 C15 H15A 109.5 . .
C13 C15 H15B 109.5 . .
H15A C15 H15B 109.5 . .
C13 C15 H15C 109.5 . .
H15A C15 H15C 109.5 . .
H15B C15 H15C 109.5 . .
C21 C16 C17 123.6(5) . .
C21 C16 N2 118.4(5) . .
C17 C16 N2 118.0(5) . .
C18 C17 C16 117.0(6) . .
C18 C17 C22 121.6(6) . .
C16 C17 C22 121.4(5) . .
C19 C18 C17 121.6(6) . .
C19 C18 H18 119.2 . .
C17 C18 H18 119.2 . .
C18 C19 C20 120.9(6) . .
C18 C19 H19 119.6 . .
C20 C19 H19 119.6 . .
C19 C20 C21 120.5(6) . .
C19 C20 H20 119.7 . .
C21 C20 H20 119.7 . .
C16 C21 C20 116.4(6) . .
C16 C21 C25 123.3(5) . .
C20 C21 C25 120.3(6) . .
C23 C22 C24 110.6(6) . .
C23 C22 C17 113.1(6) . .
C24 C22 C17 111.0(6) . .
C23 C22 H22 107.3 . .
C24 C22 H22 107.3 . .
C17 C22 H22 107.3 . .
C22 C23 H23A 109.5 . .
C22 C23 H23B 109.5 . .
H23A C23 H23B 109.5 . .
C22 C23 H23C 109.5 . .
H23A C23 H23C 109.5 . .
H23B C23 H23C 109.5 . .
C22 C24 H24A 109.5 . .
C22 C24 H24B 109.5 . .
H24A C24 H24B 109.5 . .
C22 C24 H24C 109.5 . .
H24A C24 H24C 109.5 . .
H24B C24 H24C 109.5 . .
C21 C25 C27 109.2(6) . .
C21 C25 C26 112.2(5) . .
C27 C25 C26 110.7(6) . .
C21 C25 H25 108.2 . .
C27 C25 H25 108.2 . .
C26 C25 H25 108.2 . .
C25 C26 H26A 109.5 . .
C25 C26 H26B 109.5 . .
H26A C26 H26B 109.5 . .
C25 C26 H26C 109.5 . .
H26A C26 H26C 109.5 . .
H26B C26 H26C 109.5 . .
C25 C27 H27A 109.5 . .
C25 C27 H27B 109.5 . .
H27A C27 H27B 109.5 . .
C25 C27 H27C 109.5 . .
H27A C27 H27C 109.5 . .
H27B C27 H27C 109.5 . .

loop_
_geom_bond_atom_site_label_1
_geom_bond_atom_site_label_2
_geom_bond_distance
_geom_bond_site_symmetry_2
Au1 C1 1.998(5) .
Au1 Se1 2.4001(8) .
Au1 Au2 3.1544(3) 3_566
Au2 Se1 2.4315(8) .
Au2 Se1 2.4453(8) 4_656
Au2 Au2 3.1371(4) 4_656
Au2 Au2 3.1371(5) 3_566
N1 C1 1.361(7) .
N1 C2 1.377(8) .
N1 C4 1.461(8) .
N2 C1 1.361(7) .
N2 C3 1.383(7) .
N2 C16 1.443(7) .
C2 C3 1.347(8) .
C2 H2 0.9500 .
C3 H3 0.9500 .
C4 C5 1.381(9) .
C4 C9 1.410(8) .
C5 C6 1.395(9) .
C5 C10 1.483(10) .
C6 C7 1.378(11) .
C6 H6 0.9500 .
C7 C8 1.382(11) .
C7 H7 0.9500 .
C8 C9 1.409(9) .
C8 H8 0.9500 .
C9 C13 1.513(10) .
C10 C11 1.533(11) .
C10 C12 1.534(11) .
C10 H10 1.0000 .
C11 H11A 0.9800 .
C11 H11B 0.9800 .
C11 H11C 0.9800 .
C12 H12A 0.9800 .
C12 H12B 0.9800 .
C12 H12C 0.9800 .
C13 C14 1.528(10) .
C13 C15 1.526(10) .
C13 H13 1.0000 .
C14 H14A 0.9800 .
C14 H14B 0.9800 .
C14 H14C 0.9800 .
C15 H15A 0.9800 .
C15 H15B 0.9800 .
C15 H15C 0.9800 .
C16 C21 1.394(8) .
C16 C17 1.398(8) .
C17 C18 1.375(9) .
C17 C22 1.528(10) .
C18 C19 1.366(10) .
C18 H18 0.9500 .
C19 C20 1.376(10) .
C19 H19 0.9500 .
C20 C21 1.408(8) .
C20 H20 0.9500 .
C21 C25 1.520(9) .
C22 C23 1.518(10) .
C22 C24 1.533(11) .
C22 H22 1.0000 .
C23 H23A 0.9800 .
C23 H23B 0.9800 .
C23 H23C 0.9800 .
C24 H24A 0.9800 .
C24 H24B 0.9800 .
C24 H24C 0.9800 .
C25 C27 1.529(10) .
C25 C26 1.526(9) .
C25 H25 1.0000 .
C26 H26A 0.9800 .
C26 H26B 0.9800 .
C26 H26C 0.9800 .
C27 H27A 0.9800 .
C27 H27B 0.9800 .
C27 H27C 0.9800 .
